data_7031407
loop_
_publ_author_name
'Priv\'er, Steven H'
'Bennett, Martin A.'
'Willis, Anthony C.'
'Pottabathula, Srinivas'
'Lakshmi Kantam, M.'
'Bhargava, Suresh K.'

_publ_section_title
;
 ortho-Metallated triphenylphosphine chalcogenide complexes of platinum
 and palladium: synthesis and catalytic activity.
;
_journal_issue 31
_journal_name_full 'Dalton transactions (Cambridge, England : 2003)'
_journal_page_first 12000
_journal_page_last 12012
_journal_paper_doi 10.1039/c4dt01236d
_journal_volume 43
_journal_year 2014
_chemical_compound_source ' from RMIT University'
_chemical_formula_moiety 'C23 H21 O2 P Pd S'
_chemical_formula_sum 'C23 H21 O2 P Pd S'
_chemical_formula_weight 498.86
_space_group_IT_number 14
_symmetry_cell_setting monoclinic
_symmetry_space_group_name_Hall '-P 2yn'
_symmetry_space_group_name_H-M 'P 1 21/n 1'
_atom_sites_solution_hydrogens geom
_atom_sites_solution_primary direct
_audit_creation_date 09-12-22
_audit_creation_method CRYSTALS_ver_12.87
_audit_update_record
;
2009-12-22- Report on C23 H21 O2 P Pd S 
             by   Anthony C. Willis
             for  Steven Priver and Martin Bennett

2009-11-25- passes checkcif tests with minor warnings  
;
_cell_angle_alpha 90
_cell_angle_beta 90.7247(12)
_cell_angle_gamma 90
_cell_formula_units_Z 8
_cell_length_a 9.1580(2)
_cell_length_b 16.9618(3)
_cell_length_c 27.7043(6)
_cell_measurement_reflns_used 98955
_cell_measurement_temperature 200
_cell_measurement_theta_max 25
_cell_measurement_theta_min 2.6
_cell_volume 4303.14(15)
_computing_cell_refinement 'DENZO/SCALEPACK (Otwinowski & Minor, 1997)'
_computing_data_collection 'COLLECT (Nonius, 2001).'
_computing_data_reduction 'DENZO/SCALEPACK (Otwinowski & Minor, 1997)'
_computing_molecular_graphics
; 
ORTEP-II (Johnson 1976) in teXsan (MSC, 1992-1997)
;
_computing_publication_material 'CRYSTALS (Betteridge et al., 2003)'
_computing_structure_refinement 'CRYSTALS (Betteridge et al., 2003)'
_computing_structure_solution 'SIR92 (Altomare et al., 1994)'
_diffrn_ambient_temperature 200
_diffrn_measured_fraction_theta_full 0.998
_diffrn_measured_fraction_theta_max 0.998
_diffrn_measurement_device 'Nonius KappaCCD'
_diffrn_measurement_device_type Area
_diffrn_measurement_method ' \f and \w scans with CCD '
_diffrn_radiation_monochromator graphite
_diffrn_radiation_type 'Mo K\a'
_diffrn_radiation_wavelength 0.71073
_diffrn_reflns_av_R_equivalents 0.079
_diffrn_reflns_limit_h_max 10
_diffrn_reflns_limit_h_min -9
_diffrn_reflns_limit_k_max 20
_diffrn_reflns_limit_k_min -20
_diffrn_reflns_limit_l_max 32
_diffrn_reflns_limit_l_min -32
_diffrn_reflns_number 67914
_diffrn_reflns_theta_full 25.032
_diffrn_reflns_theta_max 25.032
_diffrn_reflns_theta_min 2.625
_diffrn_standards_number 0
_exptl_absorpt_coefficient_mu 1.049
_exptl_absorpt_correction_T_max 0.921
_exptl_absorpt_correction_T_min 0.811
_exptl_absorpt_correction_type integration
_exptl_absorpt_process_details
;
via Gaussian method (Coppens, 1970) implemented in maXus (2000)
;
_exptl_crystal_colour yellow
_exptl_crystal_density_diffrn 1.540
_exptl_crystal_density_method 'not measured'
_exptl_crystal_description needle
_exptl_crystal_F_000 2016
_exptl_crystal_size_max 0.27
_exptl_crystal_size_mid 0.10
_exptl_crystal_size_min 0.09
_refine_diff_density_max 1.28
_refine_diff_density_min -1.18
_refine_ls_extinction_method None
_refine_ls_goodness_of_fit_ref 0.9847
_refine_ls_hydrogen_treatment constr
_refine_ls_matrix_type full
_refine_ls_number_parameters 505
_refine_ls_number_reflns 7579
_refine_ls_number_restraints 0
_refine_ls_R_factor_all 0.0707
_refine_ls_R_factor_gt 0.0378
_refine_ls_shift/su_max 0.0244203
_refine_ls_shift/su_mean 0.0019693
_refine_ls_structure_factor_coef Fsqd
_refine_ls_weighting_details
;
 Method= Modified Sheldrick 
 w=1/[\s^2^(F^2^) + ( 0.03P)^2^ + 7.60P] 
 ,where P=(max(Fo^2^,0) + 2Fc^2^)/3 
;
_refine_ls_weighting_scheme calc
_refine_ls_wR_factor_all 0.0857
_refine_ls_wR_factor_gt 0.0772
_refine_ls_wR_factor_ref 0.0857
_reflns_limit_h_max 10
_reflns_limit_h_min -10
_reflns_limit_k_max 20
_reflns_limit_k_min 0
_reflns_limit_l_max 32
_reflns_limit_l_min 0
_reflns_number_gt 5327
_reflns_number_total 7579
_reflns_threshold_expression I>2.0\s(I)
_oxford_diffrn_Wilson_B_factor 2.63
_oxford_diffrn_Wilson_scale 128.16
_oxford_refine_ls_r_factor_ref 0.0707
_oxford_refine_ls_scale 0.097684(19)
_oxford_reflns_number_all 7579
_oxford_reflns_threshold_expression_ref I>-10.0\s(I)
_oxford_structure_analysis_title '12221126 ben0916'
_cod_data_source_file c4dt01236d2.cif
_cod_data_source_block complex9
_cod_depositor_comments
;
The following automatic conversions were performed:

'_symmetry_cell_setting' value 'Monoclinic' changed to 'monoclinic'
according to
/usr/data/users/saulius/crontab/automatic-downloads/rss-feeds/RSC/lib/dictionaries/cif_core.dic
dictionary named 'cif_core.dic' version 2.4.2 from 2011-04-26.

Automatic conversion script
Id: cif_fix_values 2281 2013-09-26 08:29:07Z andrius 

 Adding full bibliography for 7031403--7031415.cif.
;
_cod_original_sg_symbol_H-M 'P 21/n'
_cod_database_code 7031407

loop_
_symmetry_equiv_pos_as_xyz
x,y,z
-x,-y,-z
-x+1/2,y+1/2,-z+1/2
x+1/2,-y+1/2,z+1/2

loop_
_atom_site_label
_atom_site_type_symbol
_atom_site_fract_x
_atom_site_fract_y
_atom_site_fract_z
_atom_site_U_iso_or_equiv
_atom_site_occupancy
_atom_site_adp_type
_atom_site_refinement_flags_posn
Pd1 Pd 0.90664(3) 0.73072(2) 0.286331(12) 0.0329 1.0000 Uani .
Pd2 Pd 0.48477(3) 0.22569(2) 0.461446(11) 0.0353 1.0000 Uani .
S1 S 1.14390(11) 0.68850(7) 0.29824(4) 0.0375 1.0000 Uani .
S2 S 0.66890(13) 0.31632(7) 0.45736(4) 0.0428 1.0000 Uani .
P1 P 1.10833(12) 0.58754(7) 0.26199(4) 0.0323 1.0000 Uani .
P2 P 0.73617(12) 0.30885(7) 0.52656(4) 0.0322 1.0000 Uani .
O11 O 0.6970(3) 0.76488(18) 0.27572(10) 0.0424 1.0000 Uani .
O12 O 0.9170(3) 0.78864(17) 0.35262(10) 0.0403 1.0000 Uani .
O21 O 0.3139(3) 0.14828(18) 0.46465(11) 0.0448 1.0000 Uani .
O22 O 0.3979(3) 0.27859(18) 0.39976(11) 0.0477 1.0000 Uani .
C1 C 0.9924(4) 0.6133(2) 0.21244(15) 0.0339 1.0000 Uani .
C2 C 0.9009(4) 0.6776(2) 0.22211(15) 0.0317 1.0000 Uani .
C3 C 0.8061(5) 0.7018(3) 0.18519(15) 0.0386 1.0000 Uani .
C4 C 0.8056(5) 0.6642(3) 0.14096(16) 0.0418 1.0000 Uani .
C5 C 0.8937(5) 0.5999(3) 0.13243(16) 0.0443 1.0000 Uani .
C6 C 0.9891(5) 0.5745(3) 0.16800(15) 0.0410 1.0000 Uani .
C11 C 1.0159(4) 0.5145(2) 0.29805(15) 0.0342 1.0000 Uani .
C12 C 1.0752(5) 0.4936(3) 0.34211(17) 0.0500 1.0000 Uani .
C13 C 1.0039(7) 0.4394(3) 0.37072(19) 0.0634 1.0000 Uani .
C14 C 0.8755(7) 0.4053(3) 0.3542(2) 0.0642 1.0000 Uani .
C15 C 0.8174(6) 0.4255(3) 0.3105(2) 0.0584 1.0000 Uani .
C16 C 0.8866(5) 0.4810(3) 0.28215(17) 0.0449 1.0000 Uani .
C21 C 1.2775(4) 0.5434(3) 0.24258(15) 0.0335 1.0000 Uani .
C22 C 1.3900(6) 0.5905(3) 0.2271(2) 0.0634 1.0000 Uani .
C23 C 1.5175(6) 0.5565(4) 0.2100(2) 0.0720 1.0000 Uani .
C24 C 1.5325(5) 0.4768(3) 0.20914(18) 0.0545 1.0000 Uani .
C25 C 1.4232(5) 0.4299(3) 0.2256(2) 0.0624 1.0000 Uani .
C26 C 1.2963(5) 0.4632(3) 0.24268(18) 0.0505 1.0000 Uani .
C31 C 0.4683(5) 0.8168(3) 0.29173(18) 0.0539 1.0000 Uani .
C32 C 0.6227(5) 0.8021(3) 0.30694(17) 0.0389 1.0000 Uani .
C33 C 0.6700(5) 0.8290(3) 0.35168(17) 0.0445 1.0000 Uani .
C34 C 0.8105(5) 0.8227(3) 0.37205(16) 0.0409 1.0000 Uani .
C35 C 0.8382(5) 0.8587(3) 0.42078(17) 0.0586 1.0000 Uani .
C41 C 0.6934(4) 0.2109(2) 0.54513(15) 0.0308 1.0000 Uani .
C42 C 0.5829(4) 0.1739(2) 0.51753(15) 0.0342 1.0000 Uani .
C43 C 0.5499(5) 0.0963(3) 0.52980(16) 0.0383 1.0000 Uani .
C44 C 0.6241(5) 0.0580(3) 0.56686(16) 0.0417 1.0000 Uani .
C45 C 0.7305(5) 0.0963(3) 0.59453(16) 0.0407 1.0000 Uani .
C46 C 0.7658(4) 0.1736(3) 0.58365(15) 0.0360 1.0000 Uani .
C51 C 0.6458(4) 0.3786(3) 0.56536(15) 0.0343 1.0000 Uani .
C52 C 0.6467(5) 0.4581(3) 0.55269(18) 0.0485 1.0000 Uani .
C53 C 0.5786(6) 0.5127(3) 0.5814(2) 0.0649 1.0000 Uani .
C54 C 0.5091(6) 0.4886(4) 0.6226(2) 0.0677 1.0000 Uani .
C55 C 0.5064(5) 0.4110(4) 0.63530(19) 0.0606 1.0000 Uani .
C56 C 0.5746(5) 0.3553(3) 0.60638(16) 0.0450 1.0000 Uani .
C61 C 0.9288(4) 0.3304(2) 0.53145(15) 0.0339 1.0000 Uani .
C62 C 1.0181(5) 0.3215(3) 0.49177(16) 0.0413 1.0000 Uani .
C63 C 1.1648(5) 0.3393(3) 0.49549(18) 0.0497 1.0000 Uani .
C64 C 1.2238(5) 0.3651(3) 0.53857(19) 0.0505 1.0000 Uani .
C65 C 1.1370(5) 0.3734(3) 0.57861(18) 0.0519 1.0000 Uani .
C66 C 0.9894(5) 0.3561(3) 0.57495(16) 0.0450 1.0000 Uani .
C71 C 0.0840(5) 0.0931(3) 0.4482(2) 0.0692 1.0000 Uani .
C72 C 0.2053(5) 0.1490(3) 0.43539(19) 0.0502 1.0000 Uani .
C73 C 0.1912(6) 0.1953(3) 0.39416(18) 0.0546 1.0000 Uani .
C74 C 0.2835(6) 0.2532(3) 0.37782(17) 0.0494 1.0000 Uani .
C75 C 0.2558(6) 0.2926(3) 0.32963(18) 0.0655 1.0000 Uani .
H31 H 0.7429 0.7433 0.1901 0.0452 1.0000 Uiso R
H41 H 0.7424 0.6820 0.1165 0.0489 1.0000 Uiso R
H51 H 0.8898 0.5738 0.1033 0.0530 1.0000 Uiso R
H61 H 1.0493 0.5320 0.1628 0.0488 1.0000 Uiso R
H121 H 1.1615 0.5164 0.3529 0.0598 1.0000 Uiso R
H131 H 1.0441 0.4264 0.4006 0.0762 1.0000 Uiso R
H141 H 0.8299 0.3680 0.3735 0.0768 1.0000 Uiso R
H151 H 0.7334 0.4013 0.2995 0.0698 1.0000 Uiso R
H161 H 0.8451 0.4957 0.2530 0.0539 1.0000 Uiso R
H221 H 1.3807 0.6449 0.2278 0.0759 1.0000 Uiso R
H231 H 1.5925 0.5884 0.1996 0.0862 1.0000 Uiso R
H241 H 1.6170 0.4539 0.1977 0.0645 1.0000 Uiso R
H251 H 1.4333 0.3754 0.2256 0.0753 1.0000 Uiso R
H261 H 1.2233 0.4313 0.2544 0.0612 1.0000 Uiso R
H311 H 0.4207 0.8499 0.3143 0.0807 1.0000 Uiso R
H312 H 0.4642 0.8405 0.2606 0.0809 1.0000 Uiso R
H313 H 0.4191 0.7680 0.2898 0.0812 1.0000 Uiso R
H331 H 0.6008 0.8536 0.3703 0.0526 1.0000 Uiso R
H351 H 0.7500 0.8671 0.4373 0.0882 1.0000 Uiso R
H352 H 0.8864 0.9078 0.4165 0.0883 1.0000 Uiso R
H353 H 0.8994 0.8257 0.4396 0.0884 1.0000 Uiso R
H431 H 0.4762 0.0702 0.5125 0.0456 1.0000 Uiso R
H441 H 0.6031 0.0059 0.5733 0.0494 1.0000 Uiso R
H451 H 0.7775 0.0699 0.6195 0.0488 1.0000 Uiso R
H461 H 0.8376 0.2004 0.6008 0.0425 1.0000 Uiso R
H521 H 0.6931 0.4738 0.5246 0.0578 1.0000 Uiso R
H531 H 0.5815 0.5656 0.5731 0.0777 1.0000 Uiso R
H541 H 0.4628 0.5252 0.6419 0.0808 1.0000 Uiso R
H551 H 0.4586 0.3944 0.6628 0.0725 1.0000 Uiso R
H561 H 0.5724 0.3026 0.6149 0.0541 1.0000 Uiso R
H621 H 0.9788 0.3037 0.4629 0.0493 1.0000 Uiso R
H631 H 1.2235 0.3331 0.4689 0.0600 1.0000 Uiso R
H641 H 1.3225 0.3772 0.5410 0.0610 1.0000 Uiso R
H651 H 1.1771 0.3899 0.6080 0.0620 1.0000 Uiso R
H661 H 0.9301 0.3614 0.6016 0.0539 1.0000 Uiso R
H711 H 0.0341 0.0768 0.4195 0.1040 1.0000 Uiso R
H712 H 0.0157 0.1192 0.4682 0.1042 1.0000 Uiso R
H713 H 0.1210 0.0477 0.4646 0.1039 1.0000 Uiso R
H731 H 0.1096 0.1858 0.3751 0.0645 1.0000 Uiso R
H751 H 0.1554 0.2860 0.3204 0.0979 1.0000 Uiso R
H752 H 0.2780 0.3479 0.3316 0.0980 1.0000 Uiso R
H753 H 0.3167 0.2688 0.3059 0.0980 1.0000 Uiso R

loop_
_atom_site_aniso_label
_atom_site_aniso_U_11
_atom_site_aniso_U_22
_atom_site_aniso_U_33
_atom_site_aniso_U_23
_atom_site_aniso_U_13
_atom_site_aniso_U_12
Pd1 0.03068(19) 0.03340(19) 0.03453(19) -0.00153(16) -0.00001(14) 0.00199(15)
Pd2 0.0349(2) 0.0406(2) 0.03034(19) -0.00266(16) -0.00335(14) 0.00294(16)
S1 0.0315(6) 0.0394(7) 0.0416(7) -0.0049(5) -0.0010(5) 0.0013(5)
S2 0.0474(7) 0.0501(7) 0.0309(6) 0.0065(5) -0.0030(5) -0.0057(6)
P1 0.0319(6) 0.0339(6) 0.0313(6) 0.0011(5) 0.0029(5) 0.0024(5)
P2 0.0315(6) 0.0348(6) 0.0304(6) 0.0004(5) 0.0012(5) -0.0006(5)
O11 0.0344(17) 0.0525(19) 0.0403(18) -0.0062(16) -0.0038(14) 0.0107(15)
O12 0.0344(17) 0.048(2) 0.0380(17) -0.0111(14) -0.0030(14) 0.0047(14)
O21 0.0380(18) 0.052(2) 0.0445(19) -0.0044(15) -0.0074(15) -0.0038(15)
O22 0.051(2) 0.054(2) 0.0371(18) -0.0019(16) -0.0112(15) 0.0109(17)
C1 0.032(2) 0.032(2) 0.037(3) 0.005(2) 0.0058(19) -0.0054(19)
C2 0.033(2) 0.026(2) 0.036(2) 0.0043(19) 0.0030(19) -0.0044(19)
C3 0.039(3) 0.039(3) 0.038(3) 0.008(2) 0.001(2) 0.003(2)
C4 0.038(3) 0.055(3) 0.033(3) 0.010(2) -0.003(2) -0.006(2)
C5 0.046(3) 0.056(3) 0.030(3) -0.004(2) -0.002(2) 0.000(3)
C6 0.043(3) 0.048(3) 0.032(3) -0.005(2) 0.003(2) 0.004(2)
C11 0.033(2) 0.033(2) 0.036(3) 0.003(2) 0.009(2) 0.007(2)
C12 0.059(3) 0.048(3) 0.043(3) 0.006(2) 0.001(2) -0.001(3)
C13 0.090(4) 0.061(4) 0.039(3) 0.014(3) 0.006(3) 0.001(3)
C14 0.077(4) 0.051(3) 0.065(4) 0.017(3) 0.031(3) -0.002(3)
C15 0.054(3) 0.052(3) 0.070(4) 0.002(3) 0.016(3) -0.008(3)
C16 0.038(3) 0.049(3) 0.048(3) 0.010(2) 0.008(2) -0.001(2)
C21 0.031(2) 0.038(3) 0.031(2) 0.001(2) 0.0054(18) 0.001(2)
C22 0.058(3) 0.044(3) 0.089(4) 0.014(3) 0.032(3) 0.005(3)
C23 0.053(4) 0.063(4) 0.100(5) 0.011(3) 0.040(3) 0.000(3)
C24 0.035(3) 0.073(4) 0.056(3) -0.011(3) 0.007(2) 0.012(3)
C25 0.048(3) 0.043(3) 0.097(5) -0.018(3) 0.007(3) 0.005(3)
C26 0.041(3) 0.041(3) 0.070(4) -0.010(3) 0.011(2) -0.004(2)
C31 0.030(3) 0.079(4) 0.053(3) -0.002(3) -0.006(2) 0.008(3)
C32 0.031(2) 0.042(3) 0.044(3) 0.013(2) 0.002(2) 0.000(2)
C33 0.037(3) 0.052(3) 0.045(3) -0.001(2) 0.011(2) 0.009(2)
C34 0.041(3) 0.040(3) 0.042(3) -0.002(2) 0.008(2) 0.002(2)
C35 0.049(3) 0.077(4) 0.049(3) -0.019(3) -0.003(2) 0.010(3)
C41 0.029(2) 0.028(2) 0.036(2) -0.0025(18) 0.0003(19) 0.0016(18)
C42 0.032(2) 0.038(3) 0.033(2) -0.002(2) 0.0036(19) 0.005(2)
C43 0.038(3) 0.037(3) 0.039(3) -0.005(2) -0.003(2) -0.001(2)
C44 0.049(3) 0.037(3) 0.039(3) 0.002(2) 0.003(2) 0.000(2)
C45 0.050(3) 0.040(3) 0.033(3) 0.008(2) 0.000(2) 0.007(2)
C46 0.029(2) 0.043(3) 0.035(3) -0.001(2) -0.0028(19) 0.000(2)
C51 0.027(2) 0.040(3) 0.036(3) -0.005(2) -0.0067(19) 0.0002(19)
C52 0.044(3) 0.044(3) 0.057(3) -0.002(3) 0.000(2) 0.002(2)
C53 0.054(3) 0.042(3) 0.099(5) -0.015(3) -0.007(3) 0.010(3)
C54 0.045(3) 0.075(4) 0.083(5) -0.034(4) -0.003(3) 0.023(3)
C55 0.051(3) 0.085(5) 0.046(3) -0.014(3) 0.007(3) 0.016(3)
C56 0.041(3) 0.053(3) 0.042(3) -0.001(2) 0.006(2) 0.004(2)
C61 0.030(2) 0.032(2) 0.040(3) 0.002(2) 0.005(2) 0.0009(19)
C62 0.040(3) 0.047(3) 0.037(3) 0.000(2) 0.000(2) 0.004(2)
C63 0.039(3) 0.059(3) 0.051(3) 0.006(3) 0.013(2) 0.004(2)
C64 0.029(3) 0.058(3) 0.065(4) 0.003(3) -0.001(2) 0.001(2)
C65 0.038(3) 0.074(4) 0.044(3) -0.013(3) -0.002(2) -0.007(3)
C66 0.040(3) 0.059(3) 0.036(3) -0.005(2) 0.002(2) -0.005(2)
C71 0.044(3) 0.080(4) 0.083(4) -0.014(3) -0.006(3) -0.013(3)
C72 0.040(3) 0.058(3) 0.053(3) -0.018(3) -0.005(2) 0.005(2)
C73 0.049(3) 0.076(4) 0.039(3) -0.012(3) -0.016(2) 0.006(3)
C74 0.055(3) 0.058(3) 0.035(3) -0.014(2) -0.010(2) 0.025(3)
C75 0.081(4) 0.072(4) 0.044(3) -0.008(3) -0.021(3) 0.021(3)

loop_
_atom_type_symbol
_atom_type_scat_dispersion_real
_atom_type_scat_dispersion_imag
_atom_type_scat_Cromer_Mann_a1
_atom_type_scat_Cromer_Mann_b1
_atom_type_scat_Cromer_Mann_a2
_atom_type_scat_Cromer_Mann_b2
_atom_type_scat_Cromer_Mann_a3
_atom_type_scat_Cromer_Mann_b3
_atom_type_scat_Cromer_Mann_a4
_atom_type_scat_Cromer_Mann_b4
_atom_type_scat_Cromer_Mann_c
_atom_type_scat_source
C 0.0033 0.0016 2.3100 20.8439 1.0200 10.2075 1.5886 0.5687 0.8650 51.6512 0.2156 'International Tables Vol C 4.2.6.8 and 6.1.1.4'
H 0.0000 0.0000 0.4930 10.5109 0.3229 26.1257 0.1402 3.1424 0.0408 57.7998 0.0030 'International Tables Vol C 4.2.6.8 and 6.1.1.4'
O 0.0106 0.0060 3.0485 13.2771 2.2868 5.7011 1.5463 0.3239 0.8670 32.9089 0.2508 'International Tables Vol C 4.2.6.8 and 6.1.1.4'
P 0.1023 0.0942 6.4345 1.9067 4.1791 27.1570 1.7800 0.5260 1.4908 68.1645 1.1149 'International Tables Vol C 4.2.6.8 and 6.1.1.4'
Pd -0.9988 1.0072 19.3319 0.6987 15.5017 7.9893 5.2954 25.2052 0.6058 76.8986 5.2659 'International Tables Vol C 4.2.6.8 and 6.1.1.4'
S 0.1246 0.1234 6.9053 1.4679 5.2034 22.2151 1.4379 0.2536 1.5863 56.1720 0.8669 'International Tables Vol C 4.2.6.8 and 6.1.1.4'

loop_
_exptl_crystal_face_index_h
_exptl_crystal_face_index_k
_exptl_crystal_face_index_l
_exptl_crystal_face_perp_dist
1 0 0 0.150
-1 0 0 0.120
0 1 -1 0.030
0 -1 1 0.060
0 1 1 0.029
0 -7 -7 0.073
0 0 1 0.062
0 0 -1 0.060

loop_
_geom_angle_atom_site_label_1
_geom_angle_atom_site_label_2
_geom_angle_atom_site_label_3
_geom_angle
_geom_angle_publ_flag
S1 Pd1 O11 178.56(9) yes
S1 Pd1 O12 89.31(8) yes
O11 Pd1 O12 91.47(11) yes
S1 Pd1 C2 90.08(12) yes
O11 Pd1 C2 89.18(14) yes
O12 Pd1 C2 178.28(14) yes
S2 Pd2 O21 177.62(9) yes
S2 Pd2 O22 86.79(9) yes
O21 Pd2 O22 91.58(13) yes
S2 Pd2 C42 90.52(12) yes
O21 Pd2 C42 91.22(15) yes
O22 Pd2 C42 175.34(14) yes
Pd1 S1 P1 92.67(5) yes
Pd2 S2 P2 97.34(6) yes
S1 P1 C1 105.52(15) yes
S1 P1 C11 112.44(15) yes
C1 P1 C11 108.4(2) yes
S1 P1 C21 111.57(15) yes
C1 P1 C21 112.17(19) yes
C11 P1 C21 106.79(19) yes
S2 P2 C41 105.55(15) yes
S2 P2 C51 112.90(15) yes
C41 P2 C51 109.5(2) yes
S2 P2 C61 110.25(15) yes
C41 P2 C61 112.62(19) yes
C51 P2 C61 106.12(19) yes
Pd1 O11 C32 123.8(3) yes
Pd1 O12 C34 124.4(3) yes
Pd2 O21 C72 123.8(3) yes
Pd2 O22 C74 123.2(3) yes
P1 C1 C2 113.3(3) yes
P1 C1 C6 124.8(3) yes
C2 C1 C6 121.9(4) yes
C1 C2 Pd1 120.8(3) yes
C1 C2 C3 117.2(4) yes
Pd1 C2 C3 122.0(3) yes
C2 C3 C4 120.6(4) yes
C2 C3 H31 120.2 no
C4 C3 H31 119.2 no
C3 C4 C5 121.5(4) yes
C3 C4 H41 119.2 no
C5 C4 H41 119.3 no
C4 C5 C6 119.5(4) yes
C4 C5 H51 120.9 no
C6 C5 H51 119.6 no
C1 C6 C5 119.3(4) yes
C1 C6 H61 120.1 no
C5 C6 H61 120.5 no
P1 C11 C12 119.0(3) yes
P1 C11 C16 120.8(3) yes
C12 C11 C16 120.3(4) yes
C11 C12 C13 119.7(5) yes
C11 C12 H121 120.3 no
C13 C12 H121 120.0 no
C12 C13 C14 119.6(5) yes
C12 C13 H131 118.9 no
C14 C13 H131 121.5 no
C13 C14 C15 120.7(5) yes
C13 C14 H141 118.8 no
C15 C14 H141 120.6 no
C14 C15 C16 120.0(5) yes
C14 C15 H151 119.9 no
C16 C15 H151 120.0 no
C15 C16 C11 119.7(5) yes
C15 C16 H161 119.6 no
C11 C16 H161 120.7 no
P1 C21 C22 119.9(3) yes
P1 C21 C26 121.2(3) yes
C22 C21 C26 118.8(4) yes
C21 C22 C23 120.0(5) yes
C21 C22 H221 120.2 no
C23 C22 H221 119.8 no
C22 C23 C24 120.3(5) yes
C22 C23 H231 119.7 no
C24 C23 H231 120.1 no
C23 C24 C25 120.0(5) yes
C23 C24 H241 120.6 no
C25 C24 H241 119.4 no
C24 C25 C26 120.1(5) yes
C24 C25 H251 120.5 no
C26 C25 H251 119.4 no
C25 C26 C21 120.7(4) yes
C25 C26 H261 119.8 no
C21 C26 H261 119.4 no
C32 C31 H311 110.8 no
C32 C31 H312 110.7 no
H311 C31 H312 109.3 no
C32 C31 H313 108.7 no
H311 C31 H313 109.5 no
H312 C31 H313 107.8 no
C31 C32 O11 113.8(4) yes
C31 C32 C33 118.9(4) yes
O11 C32 C33 127.4(4) yes
C32 C33 C34 127.6(4) yes
C32 C33 H331 116.1 no
C34 C33 H331 116.4 no
C33 C34 O12 125.1(4) yes
C33 C34 C35 118.3(4) yes
O12 C34 C35 116.6(4) yes
C34 C35 H351 111.3 no
C34 C35 H352 108.5 no
H351 C35 H352 109.3 no
C34 C35 H353 110.4 no
H351 C35 H353 109.0 no
H352 C35 H353 108.4 no
P2 C41 C42 114.6(3) yes
P2 C41 C46 122.5(3) yes
C42 C41 C46 122.9(4) yes
C41 C42 Pd2 122.8(3) yes
C41 C42 C43 116.4(4) yes
Pd2 C42 C43 120.6(3) yes
C42 C43 C44 121.2(4) yes
C42 C43 H431 118.8 no
C44 C43 H431 120.1 no
C43 C44 C45 121.4(4) yes
C43 C44 H441 119.5 no
C45 C44 H441 119.1 no
C44 C45 C46 119.1(4) yes
C44 C45 H451 120.1 no
C46 C45 H451 120.8 no
C41 C46 C45 119.0(4) yes
C41 C46 H461 119.7 no
C45 C46 H461 121.3 no
P2 C51 C52 118.7(3) yes
P2 C51 C56 122.0(3) yes
C52 C51 C56 119.3(4) yes
C51 C52 C53 120.2(5) yes
C51 C52 H521 119.5 no
C53 C52 H521 120.4 no
C52 C53 C54 119.8(5) yes
C52 C53 H531 119.6 no
C54 C53 H531 120.5 no
C53 C54 C55 120.7(5) yes
C53 C54 H541 120.0 no
C55 C54 H541 119.2 no
C54 C55 C56 119.8(5) yes
C54 C55 H551 121.1 no
C56 C55 H551 119.0 no
C55 C56 C51 120.1(5) yes
C55 C56 H561 119.8 no
C51 C56 H561 120.0 no
P2 C61 C62 120.3(3) yes
P2 C61 C66 120.5(3) yes
C62 C61 C66 119.2(4) yes
C61 C62 C63 120.1(4) yes
C61 C62 H621 119.7 no
C63 C62 H621 120.3 no
C62 C63 C64 120.4(4) yes
C62 C63 H631 119.4 no
C64 C63 H631 120.1 no
C63 C64 C65 120.4(4) yes
C63 C64 H641 120.3 no
C65 C64 H641 119.3 no
C64 C65 C66 119.4(4) yes
C64 C65 H651 120.6 no
C66 C65 H651 120.0 no
C61 C66 C65 120.5(4) yes
C61 C66 H661 119.3 no
C65 C66 H661 120.2 no
C72 C71 H711 109.5 no
C72 C71 H712 109.7 no
H711 C71 H712 108.1 no
C72 C71 H713 111.2 no
H711 C71 H713 109.0 no
H712 C71 H713 109.4 no
C71 C72 O21 114.5(5) yes
C71 C72 C73 119.2(5) yes
O21 C72 C73 126.3(5) yes
C72 C73 C74 128.5(5) yes
C72 C73 H731 115.9 no
C74 C73 H731 115.6 no
C73 C74 O22 125.9(5) yes
C73 C74 C75 120.6(5) yes
O22 C74 C75 113.5(5) yes
C74 C75 H751 109.5 no
C74 C75 H752 110.4 no
H751 C75 H752 109.3 no
C74 C75 H753 109.2 no
H751 C75 H753 109.5 no
H752 C75 H753 109.0 no

loop_
_geom_bond_atom_site_label_1
_geom_bond_atom_site_label_2
_geom_bond_distance
_geom_bond_publ_flag
Pd1 S1 2.3075(11) yes
Pd1 O11 2.023(3) yes
Pd1 O12 2.084(3) yes
Pd1 C2 1.994(4) yes
Pd2 S2 2.2857(12) yes
Pd2 O21 2.045(3) yes
Pd2 O22 2.080(3) yes
Pd2 C42 1.989(4) yes
S1 P1 2.0096(16) yes
S2 P2 2.0102(16) yes
P1 C1 1.779(4) yes
P1 C11 1.808(4) yes
P1 C21 1.809(4) yes
P2 C41 1.784(4) yes
P2 C51 1.806(4) yes
P2 C61 1.805(4) yes
O11 C32 1.275(5) yes
O12 C34 1.260(5) yes
O21 C72 1.275(5) yes
O22 C74 1.279(6) yes
C1 C2 1.403(6) yes
C1 C6 1.396(6) yes
C2 C3 1.395(6) yes
C3 C4 1.382(6) yes
C3 H31 0.922 no
C4 C5 1.379(6) yes
C4 H41 0.935 no
C5 C6 1.378(6) yes
C5 H51 0.922 no
C6 H61 0.920 no
C11 C12 1.376(6) yes
C11 C16 1.381(6) yes
C12 C13 1.383(7) yes
C12 H121 0.926 no
C13 C14 1.382(8) yes
C13 H131 0.927 no
C14 C15 1.360(7) yes
C14 H141 0.930 no
C15 C16 1.384(6) yes
C15 H151 0.922 no
C16 H161 0.923 no
C21 C22 1.377(6) yes
C21 C26 1.370(6) yes
C22 C23 1.391(7) yes
C22 H221 0.927 no
C23 C24 1.359(7) yes
C23 H231 0.923 no
C24 C25 1.362(7) yes
C24 H241 0.925 no
C25 C26 1.381(6) yes
C25 H251 0.929 no
C26 H261 0.922 no
C31 C32 1.491(6) yes
C31 H311 0.950 no
C31 H312 0.951 no
C31 H313 0.943 no
C32 C33 1.385(6) yes
C33 C34 1.403(6) yes
C33 H331 0.922 no
C34 C35 1.500(6) yes
C35 H351 0.945 no
C35 H352 0.950 no
C35 H353 0.944 no
C41 C42 1.408(6) yes
C41 C46 1.400(6) yes
C42 C43 1.394(6) yes
C43 C44 1.386(6) yes
C43 H431 0.934 no
C44 C45 1.393(6) yes
C44 H441 0.922 no
C45 C46 1.385(6) yes
C45 H451 0.925 no
C46 H461 0.926 no
C51 C52 1.394(6) yes
C51 C56 1.375(6) yes
C52 C53 1.375(7) yes
C52 H521 0.930 no
C53 C54 1.377(8) yes
C53 H531 0.927 no
C54 C55 1.362(8) yes
C54 H541 0.926 no
C55 C56 1.392(7) yes
C55 H551 0.928 no
C56 H561 0.925 no
C61 C62 1.387(6) yes
C61 C66 1.391(6) yes
C62 C63 1.379(6) yes
C62 H621 0.924 no
C63 C64 1.376(7) yes
C63 H631 0.925 no
C64 C65 1.380(6) yes
C64 H641 0.928 no
C65 C66 1.385(6) yes
C65 H651 0.933 no
C66 H661 0.926 no
C71 C72 1.507(7) yes
C71 H711 0.954 no
C71 H712 0.950 no
C71 H713 0.955 no
C72 C73 1.390(7) yes
C73 C74 1.376(7) yes
C73 H731 0.925 no
C74 C75 1.511(7) yes
C75 H751 0.958 no
C75 H752 0.961 no
C75 H753 0.957 no

loop_
_geom_contact_atom_site_label_1
_geom_contact_atom_site_label_2
_geom_contact_distance
_geom_contact_site_symmetry_2
_geom_contact_publ_flag
O12 C66 3.278(6) 2_766 no
O12 C65 3.384(6) 2_766 no
O12 C46 3.440(5) 2_766 no
O12 C25 3.558(6) 3_755 no
O21 C35 3.484(6) 2_666 no
O22 C4 3.534(5) 3_645 no
O22 C63 3.577(6) 1_455 no
O22 C53 3.584(6) 2_666 no
C12 C66 3.488(7) 2_766 no
C13 C75 3.589(8) 1_655 no
C26 C31 3.590(7) 3_645 no

loop_
_geom_torsion_atom_site_label_1
_geom_torsion_atom_site_label_2
_geom_torsion_atom_site_label_3
_geom_torsion_atom_site_label_4
_geom_torsion
_geom_torsion_publ_flag
Pd1 S1 P1 C1 38.8(1) no
Pd1 S1 P1 C11 -79.2(1) no
Pd1 S1 P1 C21 160.8(2) no
Pd1 O11 C32 C31 -176.8(3) no
Pd1 O11 C32 C33 3.2(7) no
Pd1 O12 C34 C33 -1.9(7) no
Pd1 O12 C34 C35 177.9(3) no
Pd1 C2 C1 P1 -0.5(4) no
Pd1 C2 C1 C6 179.2(3) no
Pd1 C2 C3 C4 179.5(3) no
Pd2 S2 P2 C41 28.5(1) no
Pd2 S2 P2 C51 -91.1(2) no
Pd2 S2 P2 C61 150.4(1) no
Pd2 O21 C72 C71 -172.9(3) no
Pd2 O21 C72 C73 7.3(7) no
Pd2 O22 C74 C73 8.8(7) no
Pd2 O22 C74 C75 -170.4(3) no
Pd2 C42 C41 P2 1.2(4) no
Pd2 C42 C41 C46 -177.9(3) no
Pd2 C42 C43 C44 175.9(3) no
S1 Pd1 O12 C34 -174.3(3) no
S1 Pd1 C2 C1 25.0(3) no
S1 Pd1 C2 C3 -155.5(3) no
S1 P1 C1 C2 -29.5(3) no
S1 P1 C1 C6 150.9(3) no
S1 P1 C11 C12 -54.6(4) no
S1 P1 C11 C16 124.3(3) no
S1 P1 C21 C22 -37.4(4) no
S1 P1 C21 C26 142.9(3) no
S2 Pd2 O22 C74 176.6(4) no
S2 Pd2 C42 C41 17.1(3) no
S2 Pd2 C42 C43 -159.4(3) no
S2 P2 C41 C42 -22.1(3) no
S2 P2 C41 C46 156.9(3) no
S2 P2 C51 C52 -53.1(4) no
S2 P2 C51 C56 125.8(3) no
S2 P2 C61 C62 -22.8(4) no
S2 P2 C61 C66 157.2(3) no
P1 S1 Pd1 O12 148.10(9) no
P1 S1 Pd1 C2 -33.5(1) no
P1 C1 C2 C3 -179.9(3) no
P1 C1 C6 C5 179.7(3) no
P1 C11 C12 C13 178.3(4) no
P1 C11 C16 C15 -179.7(4) no
P1 C21 C22 C23 -176.9(4) no
P1 C21 C26 C25 176.8(4) no
P2 S2 Pd2 O22 159.5(1) no
P2 S2 Pd2 C42 -24.3(1) no
P2 C41 C42 C43 177.8(3) no
P2 C41 C46 C45 -177.3(3) no
P2 C51 C52 C53 179.9(4) no
P2 C51 C56 C55 180.0(3) no
P2 C61 C62 C63 178.9(4) no
P2 C61 C66 C65 -179.4(4) no
O11 Pd1 O12 C34 4.5(4) no
O11 Pd1 C2 C1 -153.7(3) no
O11 Pd1 C2 C3 25.7(3) no
O11 C32 C33 C34 1.4(9) no
O12 Pd1 O11 C32 -5.0(4) no
O12 C34 C33 C32 -2.1(9) no
O21 Pd2 O22 C74 -5.1(4) no
O21 Pd2 C42 C41 -161.3(3) no
O21 Pd2 C42 C43 22.2(3) no
O21 C72 C73 C74 -5.0(9) no
O22 Pd2 O21 C72 -2.6(4) no
O22 C74 C73 C72 -4.4(9) no
C1 P1 C11 C12 -170.9(3) no
C1 P1 C11 C16 8.1(4) no
C1 P1 C21 C22 80.7(4) no
C1 P1 C21 C26 -99.0(4) no
C1 C2 C3 C4 -1.1(6) no
C1 C6 C5 C4 1.4(7) no
C2 Pd1 O11 C32 176.5(4) no
C2 C1 P1 C11 91.1(3) no
C2 C1 P1 C21 -151.2(3) no
C2 C1 C6 C5 0.1(6) no
C2 C3 C4 C5 2.7(7) no
C3 C2 C1 C6 -0.3(6) no
C3 C4 C5 C6 -2.9(7) no
C6 C1 P1 C11 -88.5(4) no
C6 C1 P1 C21 29.2(4) no
C11 P1 C21 C22 -160.7(4) no
C11 P1 C21 C26 19.7(4) no
C11 C12 C13 C14 1.6(8) no
C11 C16 C15 C14 1.2(8) no
C12 C11 P1 C21 68.1(4) no
C12 C11 C16 C15 -0.7(7) no
C12 C13 C14 C15 -1.1(8) no
C13 C12 C11 C16 -0.7(7) no
C13 C14 C15 C16 -0.3(8) no
C16 C11 P1 C21 -113.0(4) no
C21 C22 C23 C24 -1.0(8) no
C21 C26 C25 C24 1.1(8) no
C22 C21 C26 C25 -2.8(7) no
C22 C23 C24 C25 -0.8(8) no
C23 C22 C21 C26 2.7(7) no
C23 C24 C25 C26 0.7(8) no
C31 C32 C33 C34 -178.5(5) no
C32 C33 C34 C35 178.1(5) no
C41 P2 C51 C52 -170.4(3) no
C41 P2 C51 C56 8.5(4) no
C41 P2 C61 C62 94.8(4) no
C41 P2 C61 C66 -85.2(4) no
C41 C42 C43 C44 -0.8(6) no
C41 C46 C45 C44 -0.0(6) no
C42 Pd2 O21 C72 -178.8(4) no
C42 C41 P2 C51 99.7(3) no
C42 C41 P2 C61 -142.5(3) no
C42 C41 C46 C45 1.7(6) no
C42 C43 C44 C45 2.5(7) no
C43 C42 C41 C46 -1.3(6) no
C43 C44 C45 C46 -2.1(7) no
C46 C41 P2 C51 -81.2(4) no
C46 C41 P2 C61 36.6(4) no
C51 P2 C61 C62 -145.3(3) no
C51 P2 C61 C66 34.6(4) no
C51 C52 C53 C54 -0.2(8) no
C51 C56 C55 C54 0.7(7) no
C52 C51 P2 C61 67.8(4) no
C52 C51 C56 C55 -1.1(6) no
C52 C53 C54 C55 -0.2(8) no
C53 C52 C51 C56 0.9(7) no
C53 C54 C55 C56 0.0(8) no
C56 C51 P2 C61 -113.3(4) no
C61 C62 C63 C64 0.7(7) no
C61 C66 C65 C64 0.2(7) no
C62 C61 C66 C65 0.6(7) no
C62 C63 C64 C65 0.1(8) no
C63 C62 C61 C66 -1.1(7) no
C63 C64 C65 C66 -0.5(8) no
C71 C72 C73 C74 175.3(5) no
C72 C73 C74 C75 174.8(5) no
